data_7132459
loop_
_publ_author_name
'Liu, Zi-Hao'
'Xiao, Jian'
'Zhai, Qian-Qian'
'Tang, Xi'
'Xu, Li-Jun'
'Zhuang, Zhi-Yuan'
'Wang, Ya-Wen'
'Peng, Yu'

_publ_section_title
;
 Intramolecular Ni-catalyzed reductive coupling enables enantiodivergent
 synthesis of linoxepin.
;
_journal_issue 6
_journal_name_full 'Chemical communications (Cambridge, England)'
_journal_page_first 694
_journal_page_last 697
_journal_paper_doi 10.1039/d3cc05312a
_journal_volume 60
_journal_year 2024
_chemical_absolute_configuration ad
_chemical_formula_moiety 'C32 H31 Br O6'
_chemical_formula_sum 'C32 H31 Br O6'
_chemical_formula_weight 591.48
_space_group_crystal_system monoclinic
_space_group_IT_number 4
_space_group_name_Hall 'P 2yb'
_space_group_name_H-M_alt 'P 1 21 1'
_atom_sites_solution_hydrogens geom
_atom_sites_solution_primary direct
_atom_sites_solution_secondary difmap
_audit_creation_date 2018-08-22
_audit_creation_method
;
Olex2 1.2
(compiled 2017.03.28 svn.r3405 for OlexSys, GUI svn.r5337)
;
_audit_update_record
;
2023-10-05 deposited with the CCDC.	2023-12-10 downloaded from the CCDC.
;
_cell_angle_alpha 90.00
_cell_angle_beta 97.286(5)
_cell_angle_gamma 90.00
_cell_formula_units_Z 2
_cell_length_a 10.8450(5)
_cell_length_b 11.7874(6)
_cell_length_c 11.0385(5)
_cell_measurement_reflns_used 1481
_cell_measurement_temperature 293(2)
_cell_measurement_theta_max 22.4190
_cell_measurement_theta_min 3.9530
_cell_volume 1399.71(12)
_computing_cell_refinement
;
CrysAlisPro, Agilent Technologies,
Version 1.171.36.28 (release 01-02-2013 CrysAlis171 .NET)
(compiled Feb  1 2013,16:14:44)
;
_computing_data_collection
;
CrysAlisPro, Agilent Technologies,
Version 1.171.36.28 (release 01-02-2013 CrysAlis171 .NET)
(compiled Feb  1 2013,16:14:44)
;
_computing_data_reduction
;
CrysAlisPro, Agilent Technologies,
Version 1.171.36.28 (release 01-02-2013 CrysAlis171 .NET)
(compiled Feb  1 2013,16:14:44)
;
_computing_molecular_graphics 'Olex2 (Dolomanov et al., 2009)'
_computing_publication_material 'Olex2 (Dolomanov et al., 2009)'
_computing_structure_refinement 'ShelXL (Sheldrick, 2015)'
_computing_structure_solution 'ShelXS (Sheldrick, 2008)'
_diffrn_ambient_temperature 293(2)
_diffrn_detector_area_resol_mean 16.0733
_diffrn_measured_fraction_theta_full 0.997
_diffrn_measured_fraction_theta_max 0.997
_diffrn_measurement_details
;
#__ type_ start__ end____ width___ exp.time_
  1 omega  -18.00   19.00   1.0000    3.0000
omega____ theta____ kappa____ phi______ frames
    -      -19.4273  -99.0000 -120.0000 37

#__ type_ start__ end____ width___ exp.time_
  2 omega  -20.00    5.00   1.0000    3.0000
omega____ theta____ kappa____ phi______ frames
    -      -19.4273  -99.0000    0.0000 25

#__ type_ start__ end____ width___ exp.time_
  3 omega  -46.00   65.00   1.0000    3.0000
omega____ theta____ kappa____ phi______ frames
    -       22.7867  -19.0000 -180.0000 111

#__ type_ start__ end____ width___ exp.time_
  4 omega   43.00  101.00   1.0000    3.0000
omega____ theta____ kappa____ phi______ frames
    -       22.7867  178.0000 -120.0000 58
;
_diffrn_measurement_device_type 'SuperNova, Dual, Cu at zero, Eos'
_diffrn_measurement_method '\w scans'
_diffrn_orient_matrix_UB_11 -0.0063172000
_diffrn_orient_matrix_UB_12 0.0546370000
_diffrn_orient_matrix_UB_13 0.0253888000
_diffrn_orient_matrix_UB_21 0.0218692000
_diffrn_orient_matrix_UB_22 0.0249664000
_diffrn_orient_matrix_UB_23 -0.0517234000
_diffrn_orient_matrix_UB_31 -0.0618886000
_diffrn_orient_matrix_UB_32 0.0032437000
_diffrn_orient_matrix_UB_33 -0.0296326000
_diffrn_radiation_monochromator mirror
_diffrn_radiation_type MoK\a
_diffrn_radiation_wavelength 0.71073
_diffrn_reflns_av_R_equivalents 0.0320
_diffrn_reflns_av_unetI/netI 0.0667
_diffrn_reflns_limit_h_max 13
_diffrn_reflns_limit_h_min -12
_diffrn_reflns_limit_k_max 8
_diffrn_reflns_limit_k_min -14
_diffrn_reflns_limit_l_max 13
_diffrn_reflns_limit_l_min -13
_diffrn_reflns_number 5394
_diffrn_reflns_theta_full 26.02
_diffrn_reflns_theta_max 26.02
_diffrn_reflns_theta_min 3.31
_diffrn_source 'SuperNova (Mo) X-ray Source'
_exptl_absorpt_coefficient_mu 1.512
_exptl_absorpt_correction_T_max 0.773
_exptl_absorpt_correction_T_min 0.713
_exptl_absorpt_correction_type multi-scan
_exptl_absorpt_process_details
;
CrysAlisPro, Agilent Technologies,
Version 1.171.36.28 (release 01-02-2013 CrysAlis171 .NET)
(compiled Feb  1 2013,16:14:44)
Empirical absorption correction using spherical harmonics,
 implemented in SCALE3 ABSPACK scaling algorithm.
;
_exptl_crystal_colour 'clear light colourless'
_exptl_crystal_colour_lustre clear
_exptl_crystal_colour_modifier light
_exptl_crystal_colour_primary colourless
_exptl_crystal_density_diffrn 1.403
_exptl_crystal_density_method 'not measured'
_exptl_crystal_description block
_exptl_crystal_F_000 612
_exptl_crystal_size_max 0.23
_exptl_crystal_size_mid 0.21
_exptl_crystal_size_min 0.17
_refine_diff_density_max 0.272
_refine_diff_density_min -0.437
_refine_diff_density_rms 0.062
_refine_ls_abs_structure_details 'Flack H D (1983), Acta Cryst. A39, 876-881'
_refine_ls_abs_structure_Flack 0.007(9)
_refine_ls_extinction_method none
_refine_ls_goodness_of_fit_ref 1.010
_refine_ls_hydrogen_treatment constr
_refine_ls_matrix_type full
_refine_ls_number_parameters 354
_refine_ls_number_reflns 3860
_refine_ls_number_restraints 1
_refine_ls_restrained_S_all 1.010
_refine_ls_R_factor_all 0.0614
_refine_ls_R_factor_gt 0.0432
_refine_ls_shift/su_max 0.000
_refine_ls_shift/su_mean 0.000
_refine_ls_structure_factor_coef Fsqd
_refine_ls_weighting_details 'calc w=1/[\s^2^(Fo^2^)+(0.0296P)^2^+0.0000P] where P=(Fo^2^+2Fc^2^)/3'
_refine_ls_weighting_scheme calc
_refine_ls_wR_factor_gt 0.0773
_refine_ls_wR_factor_ref 0.0865
_reflns_number_gt 3105
_reflns_number_total 3860
_reflns_threshold_expression >2sigma(I)
_cod_data_source_file d3cc05312a2.cif
_cod_data_source_block 3
_cod_depositor_comments 'Adding full bibliography for 7132459--7132461.cif.'
_cod_original_cell_volume 1399.71(11)
_cod_database_code 7132459
_reflns_odcompleteness_completeness 99.67
_reflns_odcompleteness_iscentric 1
_reflns_odcompleteness_theta 26.32
_olex2_refinement_description
;
1. Fixed Uiso
 At 1.2 times of:
  All C(H) groups, All C(H,H) groups
 At 1.5 times of:
  All C(H,H,H) groups, All O(H) groups
2.a Ternary CH refined with riding coordinates:
 C16(H16)
2.b Secondary CH2 refined with riding coordinates:
 C7(H7A,H7B), C8(H8A,H8B), C9(H9A,H9B), C23(H23A,H23B), C24(H24A,H24B),
 C26(H26A,H26B)
2.c Aromatic/amide H refined with riding coordinates:
 C3(H3), C4(H4A), C11(H11), C12(H12), C13(H13), C14(H14), C15(H15), C19(H19),
 C20(H20), C28(H28), C29(H29), C30(H30), C31(H31), C32(H32)
2.d Idealised Me refined as rotating group:
 C25(H25A,H25B,H25C)
2.e Idealised tetrahedral OH refined as rotating group:
 O4(H4)
;
_olex2_date_sample_data_collection 2018-08-21
_olex2_submission_special_instructions 'No special instructions were received'

loop_
_space_group_symop_id
_space_group_symop_operation_xyz
1 'x, y, z'
2 '-x, y+1/2, -z'

loop_
_atom_site_label
_atom_site_type_symbol
_atom_site_fract_x
_atom_site_fract_y
_atom_site_fract_z
_atom_site_U_iso_or_equiv
_atom_site_adp_type
_atom_site_occupancy
_atom_site_calc_flag
_atom_site_disorder_assembly
_atom_site_disorder_group
_atom_site_refinement_flags_posn
Br1 Br -0.19920(4) -0.86347(5) -0.16860(4) 0.05300(17) Uani 1 d . . .
O1 O -0.3961(3) -1.3610(4) 0.0335(2) 0.0459(7) Uani 1 d . . .
O2 O -0.4508(3) -1.3792(4) 0.2285(3) 0.0571(9) Uani 1 d . . .
O3 O -0.4078(3) -1.1772(3) -0.1601(2) 0.0409(8) Uani 1 d . . .
O4 O -0.3516(3) -0.7059(3) 0.0461(3) 0.0525(9) Uani 1 d . . .
H4 H -0.4175 -0.7219 0.0711 0.079 Uiso 1 calc . . GR
O5 O 0.1734(3) -1.0513(3) 0.2328(3) 0.0473(9) Uani 1 d . . .
O6 O -0.0668(2) -1.0419(3) 0.2675(2) 0.0329(7) Uani 1 d . . .
C1 C -0.3290(3) -1.1619(4) 0.0517(3) 0.0281(10) Uani 1 d . . .
C2 C -0.3152(3) -1.0685(4) 0.1326(4) 0.0275(10) Uani 1 d . . .
C3 C -0.3495(4) -1.0805(4) 0.2500(4) 0.0375(11) Uani 1 d . . .
H3 H -0.3399 -1.0188 0.3028 0.045 Uiso 1 calc . . R
C4 C -0.3973(4) -1.1805(4) 0.2907(4) 0.0414(12) Uani 1 d . . .
H4A H -0.4217 -1.1859 0.3682 0.050 Uiso 1 calc . . R
C5 C -0.4069(4) -1.2702(4) 0.2131(4) 0.0393(12) Uani 1 d . . .
C6 C -0.3741(4) -1.2594(4) 0.0957(4) 0.0349(11) Uani 1 d . . .
C7 C -0.4291(5) -1.4386(5) 0.1234(5) 0.0563(15) Uani 1 d . . .
H7A H -0.5034 -1.4800 0.0912 0.068 Uiso 1 calc . . R
H7B H -0.3625 -1.4928 0.1437 0.068 Uiso 1 calc . . R
C8 C -0.2973(4) -1.1612(4) -0.0776(4) 0.0357(11) Uani 1 d . . .
H8A H -0.2592 -1.0894 -0.0944 0.043 Uiso 1 calc . . R
H8B H -0.2386 -1.2214 -0.0880 0.043 Uiso 1 calc . . R
C9 C -0.3833(5) -1.1758(7) -0.2834(4) 0.081(2) Uani 1 d . . .
H9A H -0.3159 -1.2277 -0.2931 0.097 Uiso 1 calc . . R
H9B H -0.3578 -1.1002 -0.3043 0.097 Uiso 1 calc . . R
C10 C -0.4957(4) -1.2094(5) -0.3668(4) 0.0454(13) Uani 1 d . . .
C11 C -0.5924(6) -1.1341(6) -0.3948(5) 0.0725(19) Uani 1 d . . .
H11 H -0.5846 -1.0608 -0.3637 0.087 Uiso 1 calc . . R
C12 C -0.6989(7) -1.1639(9) -0.4665(6) 0.104(3) Uani 1 d . . .
H12 H -0.7643 -1.1126 -0.4811 0.124 Uiso 1 calc . . R
C13 C -0.7087(7) -1.2683(10) -0.5160(6) 0.101(3) Uani 1 d . . .
H13 H -0.7813 -1.2881 -0.5657 0.121 Uiso 1 calc . . R
C14 C -0.6167(8) -1.3446(8) -0.4958(5) 0.089(3) Uani 1 d . . .
H14 H -0.6250 -1.4161 -0.5315 0.107 Uiso 1 calc . . R
C15 C -0.5079(6) -1.3152(6) -0.4203(5) 0.0665(18) Uani 1 d . . .
H15 H -0.4434 -1.3674 -0.4060 0.080 Uiso 1 calc . . R
C16 C -0.2601(4) -0.9570(4) 0.0949(4) 0.0315(11) Uani 1 d . . .
H16 H -0.3094 -0.9347 0.0180 0.038 Uiso 1 calc . . R
C17 C -0.1258(4) -0.9668(4) 0.0675(4) 0.0284(10) Uani 1 d . . .
C18 C -0.0850(4) -0.9268(4) -0.0401(4) 0.0355(11) Uani 1 d . . .
C19 C 0.0367(4) -0.9332(4) -0.0608(4) 0.0456(13) Uani 1 d . . .
H19 H 0.0596 -0.9091 -0.1350 0.055 Uiso 1 calc . . R
C20 C 0.1252(4) -0.9753(5) 0.0282(4) 0.0485(14) Uani 1 d . . .
H20 H 0.2080 -0.9780 0.0147 0.058 Uiso 1 calc . . R
C21 C 0.0918(4) -1.0129(4) 0.1364(4) 0.0377(11) Uani 1 d . . .
C22 C -0.0337(4) -1.0103(4) 0.1554(4) 0.0305(10) Uani 1 d . . .
C23 C -0.2703(4) -0.8581(6) 0.1846(3) 0.0380(10) Uani 1 d . . .
H23A H -0.3518 -0.8608 0.2119 0.046 Uiso 1 calc . . R
H23B H -0.2092 -0.8695 0.2557 0.046 Uiso 1 calc . . R
C24 C -0.2513(5) -0.7404(5) 0.1332(5) 0.0444(14) Uani 1 d . . .
H24A H -0.2413 -0.6861 0.1997 0.053 Uiso 1 calc . . R
H24B H -0.1754 -0.7401 0.0952 0.053 Uiso 1 calc . . R
C25 C 0.3031(4) -1.0560(6) 0.2170(5) 0.0601(16) Uani 1 d . . .
H25A H 0.3144 -1.1076 0.1521 0.090 Uiso 1 calc . . GR
H25B H 0.3505 -1.0816 0.2914 0.090 Uiso 1 calc . . GR
H25C H 0.3310 -0.9817 0.1971 0.090 Uiso 1 calc . . GR
C26 C -0.0577(4) -1.1614(4) 0.2932(4) 0.0378(11) Uani 1 d . . .
H26A H 0.0202 -1.1905 0.2716 0.045 Uiso 1 calc . . R
H26B H -0.1252 -1.2013 0.2450 0.045 Uiso 1 calc . . R
C27 C -0.0642(4) -1.1810(4) 0.4268(4) 0.0383(12) Uani 1 d . . .
C28 C -0.0510(6) -1.0967(6) 0.5112(5) 0.0696(19) Uani 1 d . . .
H28 H -0.0426 -1.0222 0.4857 0.084 Uiso 1 calc . . R
C29 C -0.0498(6) -1.1195(7) 0.6357(5) 0.084(2) Uani 1 d . . .
H29 H -0.0407 -1.0607 0.6924 0.100 Uiso 1 calc . . R
C30 C -0.0621(6) -1.2286(9) 0.6733(6) 0.082(2) Uani 1 d . . .
H30 H -0.0579 -1.2450 0.7561 0.098 Uiso 1 calc . . R
C31 C -0.0807(7) -1.3135(7) 0.5894(6) 0.095(3) Uani 1 d . . .
H31 H -0.0930 -1.3875 0.6146 0.114 Uiso 1 calc . . R
C32 C -0.0811(6) -1.2897(6) 0.4669(5) 0.0760(19) Uani 1 d . . .
H32 H -0.0930 -1.3484 0.4103 0.091 Uiso 1 calc . . R

loop_
_atom_site_aniso_label
_atom_site_aniso_U_11
_atom_site_aniso_U_22
_atom_site_aniso_U_33
_atom_site_aniso_U_23
_atom_site_aniso_U_13
_atom_site_aniso_U_12
Br1 0.0613(3) 0.0579(3) 0.0404(2) 0.0214(3) 0.0085(2) 0.0021(3)
O1 0.0554(17) 0.0305(17) 0.0539(17) -0.001(2) 0.0156(14) -0.003(2)
O2 0.077(2) 0.033(2) 0.067(2) 0.012(2) 0.0321(17) -0.013(2)
O3 0.0379(17) 0.059(2) 0.0259(15) -0.0027(16) 0.0032(13) -0.0019(16)
O4 0.049(2) 0.049(2) 0.060(2) 0.0147(19) 0.0097(19) 0.0110(19)
O5 0.0308(17) 0.064(3) 0.0459(18) -0.0021(18) 0.0005(15) 0.0042(17)
O6 0.0402(17) 0.0324(19) 0.0273(15) 0.0036(14) 0.0087(13) 0.0058(14)
C1 0.026(2) 0.033(3) 0.026(2) 0.002(2) 0.0054(18) 0.000(2)
C2 0.022(2) 0.032(3) 0.029(2) 0.005(2) 0.0082(18) -0.0020(19)
C3 0.043(3) 0.037(3) 0.035(2) 0.000(2) 0.014(2) 0.004(2)
C4 0.050(3) 0.042(3) 0.035(3) 0.006(2) 0.019(2) -0.003(2)
C5 0.032(2) 0.035(3) 0.051(3) 0.016(3) 0.007(2) -0.002(2)
C6 0.033(2) 0.032(3) 0.039(3) 0.002(2) 0.006(2) -0.001(2)
C7 0.064(4) 0.032(3) 0.073(4) 0.002(3) 0.008(3) -0.011(3)
C8 0.032(2) 0.042(3) 0.034(2) -0.003(2) 0.008(2) -0.004(2)
C9 0.066(4) 0.154(8) 0.023(3) -0.008(4) 0.010(3) -0.041(4)
C10 0.044(3) 0.072(4) 0.022(2) 0.001(3) 0.011(2) -0.014(3)
C11 0.085(4) 0.087(5) 0.046(3) -0.009(3) 0.012(3) 0.013(4)
C12 0.084(5) 0.176(10) 0.047(4) -0.007(5) -0.005(4) 0.038(6)
C13 0.081(5) 0.178(11) 0.040(4) -0.006(5) 0.001(4) -0.017(6)
C14 0.141(6) 0.094(7) 0.034(3) -0.012(4) 0.019(4) -0.055(6)
C15 0.088(4) 0.075(5) 0.038(3) 0.014(3) 0.015(3) 0.005(4)
C16 0.035(2) 0.032(3) 0.028(2) 0.001(2) 0.005(2) 0.002(2)
C17 0.035(2) 0.024(2) 0.027(2) -0.002(2) 0.0090(18) -0.001(2)
C18 0.045(3) 0.030(3) 0.032(2) 0.008(2) 0.006(2) -0.003(2)
C19 0.047(3) 0.050(3) 0.043(3) 0.007(2) 0.018(2) -0.010(3)
C20 0.030(2) 0.072(4) 0.047(3) -0.001(3) 0.015(2) -0.004(3)
C21 0.033(2) 0.039(3) 0.040(3) -0.007(2) 0.002(2) -0.002(2)
C22 0.037(2) 0.027(3) 0.030(2) -0.002(2) 0.0108(19) 0.000(2)
C23 0.039(2) 0.031(3) 0.044(2) 0.000(3) 0.0084(18) 0.001(3)
C24 0.040(3) 0.037(3) 0.056(3) 0.000(3) 0.009(3) 0.002(2)
C25 0.030(3) 0.080(5) 0.069(4) -0.014(3) 0.003(2) 0.004(3)
C26 0.043(3) 0.034(3) 0.036(2) 0.004(2) 0.004(2) 0.007(2)
C27 0.032(2) 0.047(3) 0.036(2) 0.012(2) 0.008(2) 0.014(2)
C28 0.099(5) 0.074(5) 0.037(3) 0.007(3) 0.012(3) -0.017(4)
C29 0.099(5) 0.112(7) 0.043(3) -0.006(4) 0.017(3) -0.015(5)
C30 0.067(4) 0.136(8) 0.045(4) 0.040(5) 0.018(3) 0.030(5)
C31 0.127(6) 0.087(6) 0.080(5) 0.051(4) 0.049(5) 0.050(5)
C32 0.116(5) 0.052(4) 0.066(4) 0.023(3) 0.033(4) 0.025(4)

loop_
_atom_type_symbol
_atom_type_description
_atom_type_scat_dispersion_real
_atom_type_scat_dispersion_imag
_atom_type_scat_source
C C 0.0033 0.0016 'International Tables Vol C Tables 4.2.6.8 and 6.1.1.4'
H H 0.0000 0.0000 'International Tables Vol C Tables 4.2.6.8 and 6.1.1.4'
Br Br -0.2901 2.4595 'International Tables Vol C Tables 4.2.6.8 and 6.1.1.4'
O O 0.0106 0.0060 'International Tables Vol C Tables 4.2.6.8 and 6.1.1.4'

loop_
_geom_angle_atom_site_label_1
_geom_angle_atom_site_label_2
_geom_angle_atom_site_label_3
_geom_angle
_geom_angle_site_symmetry_1
_geom_angle_site_symmetry_3
_geom_angle_publ_flag
C6 O1 C7 104.5(4) . . ?
C5 O2 C7 105.4(4) . . ?
C9 O3 C8 111.5(3) . . ?
C24 O4 H4 109.5 . . ?
C21 O5 C25 117.5(4) . . ?
C22 O6 C26 115.0(3) . . ?
C2 C1 C8 125.1(4) . . ?
C6 C1 C2 116.4(4) . . ?
C6 C1 C8 118.5(4) . . ?
C1 C2 C16 120.8(4) . . ?
C3 C2 C1 119.2(4) . . ?
C3 C2 C16 120.0(4) . . ?
C2 C3 H3 118.6 . . ?
C4 C3 C2 122.7(5) . . ?
C4 C3 H3 118.6 . . ?
C3 C4 H4A 121.3 . . ?
C5 C4 C3 117.4(4) . . ?
C5 C4 H4A 121.3 . . ?
O2 C5 C6 109.3(5) . . ?
C4 C5 O2 130.1(4) . . ?
C4 C5 C6 120.6(5) . . ?
O1 C6 C5 109.5(4) . . ?
C1 C6 O1 126.8(4) . . ?
C1 C6 C5 123.7(5) . . ?
O1 C7 H7A 109.7 . . ?
O1 C7 H7B 109.7 . . ?
O2 C7 O1 109.8(4) . . ?
O2 C7 H7A 109.7 . . ?
O2 C7 H7B 109.7 . . ?
H7A C7 H7B 108.2 . . ?
O3 C8 C1 109.3(3) . . ?
O3 C8 H8A 109.8 . . ?
O3 C8 H8B 109.8 . . ?
C1 C8 H8A 109.8 . . ?
C1 C8 H8B 109.8 . . ?
H8A C8 H8B 108.3 . . ?
O3 C9 H9A 109.5 . . ?
O3 C9 H9B 109.5 . . ?
O3 C9 C10 110.7(4) . . ?
H9A C9 H9B 108.1 . . ?
C10 C9 H9A 109.5 . . ?
C10 C9 H9B 109.5 . . ?
C11 C10 C9 120.5(6) . . ?
C11 C10 C15 117.2(5) . . ?
C15 C10 C9 122.3(6) . . ?
C10 C11 H11 119.0 . . ?
C12 C11 C10 122.0(7) . . ?
C12 C11 H11 119.0 . . ?
C11 C12 H12 120.4 . . ?
C13 C12 C11 119.3(8) . . ?
C13 C12 H12 120.4 . . ?
C12 C13 H13 119.1 . . ?
C14 C13 C12 121.8(8) . . ?
C14 C13 H13 119.1 . . ?
C13 C14 H14 120.4 . . ?
C13 C14 C15 119.2(8) . . ?
C15 C14 H14 120.4 . . ?
C10 C15 C14 120.5(7) . . ?
C10 C15 H15 119.8 . . ?
C14 C15 H15 119.8 . . ?
C2 C16 H16 106.1 . . ?
C2 C16 C17 113.9(4) . . ?
C2 C16 C23 114.4(4) . . ?
C17 C16 H16 106.1 . . ?
C17 C16 C23 109.4(3) . . ?
C23 C16 H16 106.1 . . ?
C18 C17 C16 123.6(4) . . ?
C22 C17 C16 120.3(4) . . ?
C22 C17 C18 115.9(4) . . ?
C17 C18 Br1 121.1(3) . . ?
C19 C18 Br1 116.4(3) . . ?
C19 C18 C17 122.5(4) . . ?
C18 C19 H19 120.0 . . ?
C18 C19 C20 120.0(4) . . ?
C20 C19 H19 120.0 . . ?
C19 C20 H20 119.9 . . ?
C21 C20 C19 120.2(4) . . ?
C21 C20 H20 119.9 . . ?
O5 C21 C22 115.7(4) . . ?
C20 C21 O5 124.7(4) . . ?
C20 C21 C22 119.6(4) . . ?
O6 C22 C17 118.4(4) . . ?
O6 C22 C21 119.6(4) . . ?
C17 C22 C21 121.7(4) . . ?
C16 C23 H23A 108.5 . . ?
C16 C23 H23B 108.5 . . ?
H23A C23 H23B 107.5 . . ?
C24 C23 C16 115.1(4) . . ?
C24 C23 H23A 108.5 . . ?
C24 C23 H23B 108.5 . . ?
O4 C24 C23 112.7(4) . . ?
O4 C24 H24A 109.1 . . ?
O4 C24 H24B 109.1 . . ?
C23 C24 H24A 109.1 . . ?
C23 C24 H24B 109.1 . . ?
H24A C24 H24B 107.8 . . ?
O5 C25 H25A 109.5 . . ?
O5 C25 H25B 109.5 . . ?
O5 C25 H25C 109.5 . . ?
H25A C25 H25B 109.5 . . ?
H25A C25 H25C 109.5 . . ?
H25B C25 H25C 109.5 . . ?
O6 C26 H26A 109.8 . . ?
O6 C26 H26B 109.8 . . ?
O6 C26 C27 109.5(4) . . ?
H26A C26 H26B 108.2 . . ?
C27 C26 H26A 109.8 . . ?
C27 C26 H26B 109.8 . . ?
C28 C27 C26 123.2(5) . . ?
C28 C27 C32 117.9(5) . . ?
C32 C27 C26 118.9(5) . . ?
C27 C28 H28 119.3 . . ?
C27 C28 C29 121.4(6) . . ?
C29 C28 H28 119.3 . . ?
C28 C29 H29 120.3 . . ?
C30 C29 C28 119.4(7) . . ?
C30 C29 H29 120.3 . . ?
C29 C30 H30 120.1 . . ?
C31 C30 C29 119.9(6) . . ?
C31 C30 H30 120.1 . . ?
C30 C31 H31 120.0 . . ?
C30 C31 C32 119.9(7) . . ?
C32 C31 H31 120.0 . . ?
C27 C32 C31 121.4(7) . . ?
C27 C32 H32 119.3 . . ?
C31 C32 H32 119.3 . . ?

loop_
_geom_bond_atom_site_label_1
_geom_bond_atom_site_label_2
_geom_bond_distance
_geom_bond_site_symmetry_2
_geom_bond_publ_flag
Br1 C18 1.912(4) . ?
O1 C6 1.386(6) . ?
O1 C7 1.428(6) . ?
O2 C5 1.388(6) . ?
O2 C7 1.400(6) . ?
O3 C8 1.422(4) . ?
O3 C9 1.419(5) . ?
O4 H4 0.8200 . ?
O4 C24 1.417(5) . ?
O5 C21 1.372(5) . ?
O5 C25 1.441(5) . ?
O6 C22 1.383(5) . ?
O6 C26 1.438(5) . ?
C1 C2 1.414(6) . ?
C1 C6 1.363(6) . ?
C1 C8 1.510(5) . ?
C2 C3 1.400(6) . ?
C2 C16 1.524(6) . ?
C3 H3 0.9300 . ?
C3 C4 1.385(7) . ?
C4 H4A 0.9300 . ?
C4 C5 1.356(7) . ?
C5 C6 1.392(6) . ?
C7 H7A 0.9700 . ?
C7 H7B 0.9700 . ?
C8 H8A 0.9700 . ?
C8 H8B 0.9700 . ?
C9 H9A 0.9700 . ?
C9 H9B 0.9700 . ?
C9 C10 1.485(6) . ?
C10 C11 1.379(8) . ?
C10 C15 1.379(8) . ?
C11 H11 0.9300 . ?
C11 C12 1.361(9) . ?
C12 H12 0.9300 . ?
C12 C13 1.346(11) . ?
C13 H13 0.9300 . ?
C13 C14 1.341(11) . ?
C14 H14 0.9300 . ?
C14 C15 1.398(8) . ?
C15 H15 0.9300 . ?
C16 H16 0.9800 . ?
C16 C17 1.529(6) . ?
C16 C23 1.543(7) . ?
C17 C18 1.400(6) . ?
C17 C22 1.399(5) . ?
C18 C19 1.371(6) . ?
C19 H19 0.9300 . ?
C19 C20 1.376(6) . ?
C20 H20 0.9300 . ?
C20 C21 1.365(6) . ?
C21 C22 1.403(6) . ?
C23 H23A 0.9700 . ?
C23 H23B 0.9700 . ?
C23 C24 1.523(8) . ?
C24 H24A 0.9700 . ?
C24 H24B 0.9700 . ?
C25 H25A 0.9600 . ?
C25 H25B 0.9600 . ?
C25 H25C 0.9600 . ?
C26 H26A 0.9700 . ?
C26 H26B 0.9700 . ?
C26 C27 1.503(6) . ?
C27 C28 1.357(8) . ?
C27 C32 1.376(8) . ?
C28 H28 0.9300 . ?
C28 C29 1.399(8) . ?
C29 H29 0.9300 . ?
C29 C30 1.363(10) . ?
C30 H30 0.9300 . ?
C30 C31 1.362(10) . ?
C31 H31 0.9300 . ?
C31 C32 1.380(7) . ?
C32 H32 0.9300 . ?

loop_
_geom_torsion_atom_site_label_1
_geom_torsion_atom_site_label_2
_geom_torsion_atom_site_label_3
_geom_torsion_atom_site_label_4
_geom_torsion
_geom_torsion_site_symmetry_1
_geom_torsion_site_symmetry_2
_geom_torsion_site_symmetry_3
_geom_torsion_site_symmetry_4
_geom_torsion_publ_flag
Br1 C18 C19 C20 178.5(4) . . . . ?
O2 C5 C6 O1 0.0(5) . . . . ?
O2 C5 C6 C1 179.2(4) . . . . ?
O3 C9 C10 C11 76.6(7) . . . . ?
O3 C9 C10 C15 -104.0(6) . . . . ?
O5 C21 C22 O6 1.9(6) . . . . ?
O5 C21 C22 C17 176.2(4) . . . . ?
O6 C26 C27 C28 -14.0(6) . . . . ?
O6 C26 C27 C32 167.7(5) . . . . ?
C1 C2 C3 C4 -0.2(6) . . . . ?
C1 C2 C16 C17 -62.3(5) . . . . ?
C1 C2 C16 C23 170.8(3) . . . . ?
C2 C1 C6 O1 179.6(4) . . . . ?
C2 C1 C6 C5 0.5(6) . . . . ?
C2 C1 C8 O3 -115.4(4) . . . . ?
C2 C3 C4 C5 1.9(7) . . . . ?
C2 C16 C17 C18 128.5(4) . . . . ?
C2 C16 C17 C22 -56.1(5) . . . . ?
C2 C16 C23 C24 -163.1(4) . . . . ?
C3 C2 C16 C17 115.8(4) . . . . ?
C3 C2 C16 C23 -11.0(5) . . . . ?
C3 C4 C5 O2 -179.9(4) . . . . ?
C3 C4 C5 C6 -2.4(7) . . . . ?
C4 C5 C6 O1 -178.0(4) . . . . ?
C4 C5 C6 C1 1.2(7) . . . . ?
C5 O2 C7 O1 -11.9(5) . . . . ?
C6 O1 C7 O2 11.8(5) . . . . ?
C6 C1 C2 C3 -1.0(6) . . . . ?
C6 C1 C2 C16 177.2(4) . . . . ?
C6 C1 C8 O3 64.8(5) . . . . ?
C7 O1 C6 C1 173.7(4) . . . . ?
C7 O1 C6 C5 -7.1(5) . . . . ?
C7 O2 C5 C4 -175.0(5) . . . . ?
C7 O2 C5 C6 7.3(5) . . . . ?
C8 O3 C9 C10 171.7(5) . . . . ?
C8 C1 C2 C3 179.3(4) . . . . ?
C8 C1 C2 C16 -2.5(6) . . . . ?
C8 C1 C6 O1 -0.7(6) . . . . ?
C8 C1 C6 C5 -179.7(4) . . . . ?
C9 O3 C8 C1 179.2(5) . . . . ?
C9 C10 C11 C12 -177.0(5) . . . . ?
C9 C10 C15 C14 178.3(5) . . . . ?
C10 C11 C12 C13 -2.8(11) . . . . ?
C11 C10 C15 C14 -2.3(8) . . . . ?
C11 C12 C13 C14 0.7(12) . . . . ?
C12 C13 C14 C15 0.5(11) . . . . ?
C13 C14 C15 C10 0.3(9) . . . . ?
C15 C10 C11 C12 3.6(9) . . . . ?
C16 C2 C3 C4 -178.4(4) . . . . ?
C16 C17 C18 Br1 -3.9(6) . . . . ?
C16 C17 C18 C19 177.8(4) . . . . ?
C16 C17 C22 O6 -1.2(6) . . . . ?
C16 C17 C22 C21 -175.5(4) . . . . ?
C16 C23 C24 O4 71.1(5) . . . . ?
C17 C16 C23 C24 67.8(4) . . . . ?
C17 C18 C19 C20 -3.1(8) . . . . ?
C18 C17 C22 O6 174.5(4) . . . . ?
C18 C17 C22 C21 0.3(6) . . . . ?
C18 C19 C20 C21 1.3(8) . . . . ?
C19 C20 C21 O5 -176.8(5) . . . . ?
C19 C20 C21 C22 1.1(8) . . . . ?
C20 C21 C22 O6 -176.1(4) . . . . ?
C20 C21 C22 C17 -1.9(7) . . . . ?
C22 O6 C26 C27 165.8(3) . . . . ?
C22 C17 C18 Br1 -179.4(3) . . . . ?
C22 C17 C18 C19 2.2(7) . . . . ?
C23 C16 C17 C18 -102.0(5) . . . . ?
C23 C16 C17 C22 73.4(5) . . . . ?
C25 O5 C21 C20 -2.4(7) . . . . ?
C25 O5 C21 C22 179.7(4) . . . . ?
C26 O6 C22 C17 113.7(4) . . . . ?
C26 O6 C22 C21 -71.9(5) . . . . ?
C26 C27 C28 C29 -175.9(5) . . . . ?
C26 C27 C32 C31 176.3(5) . . . . ?
C27 C28 C29 C30 0.0(10) . . . . ?
C28 C27 C32 C31 -2.1(9) . . . . ?
C28 C29 C30 C31 -2.7(10) . . . . ?
C29 C30 C31 C32 3.0(10) . . . . ?
C30 C31 C32 C27 -0.6(10) . . . . ?
C32 C27 C28 C29 2.4(9) . . . . ?
